data_4118589
loop_
_publ_author_name
'Pengyan Wu'
'Cheng He'
'Jian Wang'
'Xiaojun Peng'
'Xuezhao Li'
'Yonglin An'
'Chunying Duan'

_publ_section_title
;
 Photoactive Chiral Metal-Organic Frameworks for Light-Driven Asymmetric
 \a-Alkylation of Aldehydes
;
_journal_name_full 'Journal of the American Chemical Society'
_journal_page_first 14991
_journal_page_last 14999
_journal_paper_doi 10.1021/ja305367j
_journal_volume 134
_journal_year 2012
_chemical_formula_sum 'C34 H36 N4 O10 Zn2'
_chemical_formula_weight 791.41
_chemical_name_systematic
; 
 ? 
;
_space_group_IT_number 4
_symmetry_cell_setting monoclinic
_symmetry_space_group_name_Hall 'P 2yb'
_symmetry_space_group_name_H-M 'P 1 21 1'
_atom_sites_solution_hydrogens geom
_atom_sites_solution_primary direct
_atom_sites_solution_secondary difmap
_audit_creation_method SHELXL-97
_cell_angle_alpha 90.00
_cell_angle_beta 91.75(3)
_cell_angle_gamma 90.00
_cell_formula_units_Z 4
_cell_length_a 9.789(14)
_cell_length_b 22.29(3)
_cell_length_c 16.53(2)
_cell_measurement_temperature 220(2)
_cell_volume 3605(8)
_computing_cell_refinement 'Bruker SMART'
_computing_data_collection 'Bruker SMART'
_computing_data_reduction 'Bruker SAINT'
_computing_molecular_graphics 'Bruker SHELXTL'
_computing_publication_material 'Bruker SHELXTL'
_computing_structure_refinement 'Bruker SHELXTL'
_computing_structure_solution 'Bruker SHELXTL'
_diffrn_ambient_temperature 220(2)
_diffrn_measured_fraction_theta_full 0.998
_diffrn_measured_fraction_theta_max 0.998
_diffrn_measurement_device_type 'CCD area detector'
_diffrn_measurement_method 'phi and omega scans'
_diffrn_radiation_monochromator graphite
_diffrn_radiation_source 'fine-focus sealed tube'
_diffrn_radiation_type MoK\a
_diffrn_radiation_wavelength 0.71073
_diffrn_reflns_av_R_equivalents 0.1242
_diffrn_reflns_av_sigmaI/netI 0.1610
_diffrn_reflns_limit_h_max 11
_diffrn_reflns_limit_h_min -11
_diffrn_reflns_limit_k_max 26
_diffrn_reflns_limit_k_min -21
_diffrn_reflns_limit_l_max 19
_diffrn_reflns_limit_l_min -19
_diffrn_reflns_number 29006
_diffrn_reflns_theta_full 25.00
_diffrn_reflns_theta_max 25.00
_diffrn_reflns_theta_min 2.47
_exptl_absorpt_coefficient_mu 1.391
_exptl_absorpt_correction_T_max 0.8620
_exptl_absorpt_correction_T_min 0.6967
_exptl_absorpt_correction_type empirical
_exptl_absorpt_process_details SADSBA
_exptl_crystal_colour 'pale yellow'
_exptl_crystal_density_diffrn 1.455
_exptl_crystal_description block
_exptl_crystal_F_000 1624
_exptl_crystal_size_max 0.28
_exptl_crystal_size_mid 0.15
_exptl_crystal_size_min 0.11
_refine_diff_density_max 0.603
_refine_diff_density_min -0.572
_refine_diff_density_rms 0.088
_refine_ls_abs_structure_details 'Flack H D (1983), Acta Cryst. A39, 876-881'
_refine_ls_abs_structure_Flack 0.03(2)
_refine_ls_extinction_method none
_refine_ls_goodness_of_fit_ref 1.004
_refine_ls_hydrogen_treatment constr
_refine_ls_matrix_type full
_refine_ls_number_parameters 901
_refine_ls_number_reflns 11838
_refine_ls_number_restraints 59
_refine_ls_restrained_S_all 1.023
_refine_ls_R_factor_all 0.1527
_refine_ls_R_factor_gt 0.0734
_refine_ls_shift/su_max 0.000
_refine_ls_shift/su_mean 0.000
_refine_ls_structure_factor_coef Fsqd
_refine_ls_weighting_details
; calc 
 [0.00000+1.00000exp(1.00(sin\q/\l)^2^)]/ 
   [\s^2^(Fo^2^)+0.0000+0.0000*P+(0.0546P)^2^+0.0000sin\q/\l] 
 where P = 0.33333Fo^2^ + 0.66667Fc^2^ 
;
_refine_ls_weighting_scheme calc
_refine_ls_wR_factor_gt 0.1544
_refine_ls_wR_factor_ref 0.1866
_reflns_number_gt 5825
_reflns_number_total 11838
_reflns_threshold_expression >2sigma(I)
_cod_data_source_file ja305367j_si_004.cif
_cod_data_source_block 1
_cod_original_sg_symbol_H-M 'P 1 21 1 '
_cod_database_code 4118589

loop_
_symmetry_equiv_pos_as_xyz
'x, y, z'
'-x, y+1/2, -z'

loop_
_atom_site_label
_atom_site_type_symbol
_atom_site_fract_x
_atom_site_fract_y
_atom_site_fract_z
_atom_site_U_iso_or_equiv
_atom_site_adp_type
_atom_site_occupancy
_atom_site_symmetry_multiplicity
_atom_site_calc_flag
_atom_site_refinement_flags
Zn1 Zn -0.10691(14) 0.41345(7) 0.44957(7) 0.0627(4) Uani 1 1 d .
Zn2 Zn 0.62568(14) -0.09010(7) -0.06765(7) 0.0653(4) Uani 1 1 d .
Zn3 Zn -0.00218(14) 0.35614(7) 0.27978(7) 0.0656(4) Uani 1 1 d .
Zn4 Zn 0.49663(14) -0.13878(7) -0.23910(7) 0.0682(4) Uani 1 1 d D
O1W O 0.3910(8) -0.2050(4) -0.1854(4) 0.069(2) Uani 1 1 d .
O2W O 0.1110(9) 0.2918(4) 0.3376(4) 0.073(2) Uani 1 1 d .
O4W O -0.1527(8) 0.3719(4) 0.3495(4) 0.074(3) Uani 1 1 d .
O3W O 0.6602(8) -0.1236(4) -0.1726(4) 0.072(3) Uani 1 1 d .
O1 O 0.6097(9) 0.8582(5) 0.0277(4) 0.073(2) Uani 1 1 d .
O2 O 0.4387(12) 0.8071(6) -0.0320(5) 0.117(4) Uani 1 1 d .
O3 O 0.6099(9) 0.7946(4) 0.6776(5) 0.085(3) Uani 1 1 d .
O4 O 0.4360(9) 0.8474(4) 0.6385(4) 0.074(2) Uani 1 1 d .
O5 O 0.0451(9) 0.4665(4) 0.4189(4) 0.074(2) Uani 1 1 d .
O6 O 0.1084(9) 0.4311(4) 0.2964(5) 0.077(3) Uani 1 1 d .
C1 C 0.5198(17) 0.8181(7) 0.0266(9) 0.081(4) Uani 1 1 d .
C2 C 0.5042(12) 0.7800(5) 0.1031(6) 0.056(3) Uani 1 1 d .
C3 C 0.5825(13) 0.7922(6) 0.1728(6) 0.064(3) Uani 1 1 d .
H3A H 0.6486 0.8222 0.1732 0.077 Uiso 1 1 calc R
C4 C 0.5593(14) 0.7579(6) 0.2430(6) 0.068(4) Uani 1 1 d .
H4A H 0.6140 0.7649 0.2891 0.082 Uiso 1 1 calc R
C5 C 0.4602(13) 0.7152(6) 0.2461(6) 0.061(3) Uani 1 1 d .
C6 C 0.3821(15) 0.7011(7) 0.1758(7) 0.079(4) Uani 1 1 d .
H6A H 0.3159 0.6712 0.1761 0.095 Uiso 1 1 calc R
C7 C 0.4076(14) 0.7345(7) 0.1036(7) 0.075(4) Uani 1 1 d .
H7A H 0.3584 0.7254 0.0561 0.090 Uiso 1 1 calc R
C8 C 0.5256(15) 0.8070(6) 0.6259(7) 0.068(3) Uani 1 1 d .
C9 C 0.5032(13) 0.7752(5) 0.5452(6) 0.056(3) Uani 1 1 d .
C10 C 0.4132(12) 0.7983(6) 0.4861(6) 0.064(3) Uani 1 1 d .
H10A H 0.3637 0.8328 0.4971 0.076 Uiso 1 1 calc R
C11 C 0.3960(13) 0.7704(6) 0.4103(7) 0.067(3) Uani 1 1 d .
H11A H 0.3401 0.7879 0.3704 0.080 Uiso 1 1 calc R
C12 C 0.4629(13) 0.7163(6) 0.3947(7) 0.063(3) Uani 1 1 d .
C13 C 0.5546(13) 0.6921(6) 0.4547(7) 0.068(3) Uani 1 1 d .
H13A H 0.6007 0.6564 0.4450 0.082 Uiso 1 1 calc R
C14 C 0.5752(12) 0.7227(6) 0.5290(6) 0.069(4) Uani 1 1 d .
H14A H 0.6374 0.7077 0.5675 0.083 Uiso 1 1 calc R
C15 C 0.1099(12) 0.4703(6) 0.3526(8) 0.066(3) Uani 1 1 d .
C16 C 0.1982(13) 0.5247(6) 0.3433(7) 0.063(3) Uani 1 1 d .
C17 C 0.3004(13) 0.5284(6) 0.2842(7) 0.067(3) Uani 1 1 d .
H17A H 0.3159 0.4959 0.2505 0.081 Uiso 1 1 calc R
C18 C 0.3774(13) 0.5805(6) 0.2762(7) 0.066(3) Uani 1 1 d .
H18A H 0.4453 0.5820 0.2381 0.079 Uiso 1 1 calc R
C19 C 0.3532(13) 0.6314(6) 0.3260(7) 0.064(3) Uani 1 1 d .
C20 C 0.2524(13) 0.6285(5) 0.3819(7) 0.064(3) Uani 1 1 d .
H20A H 0.2348 0.6618 0.4139 0.076 Uiso 1 1 calc R
C21 C 0.1754(13) 0.5758(6) 0.3917(7) 0.070(4) Uani 1 1 d .
H21A H 0.1087 0.5746 0.4305 0.083 Uiso 1 1 calc R
N1 N 0.4395(11) 0.6837(5) 0.3218(5) 0.065(3) Uani 1 1 d .
N3 N 0.7690(13) -0.0338(5) -0.0257(6) 0.080(3) Uani 1 1 d D
N4 N 0.9624(17) 0.0060(7) 0.0259(8) 0.109(5) Uani 1 1 d D
N5 N 1.3027(16) -0.0142(7) 0.1381(9) 0.113(5) Uani 1 1 d .
O13 O 1.5107(16) 0.0261(6) 0.1775(10) 0.140(5) Uani 1 1 d .
O14 O 1.3154(10) 0.0870(5) 0.1491(6) 0.091(3) Uani 1 1 d .
C43 C 0.9066(15) -0.0319(8) -0.0305(10) 0.112(6) Uani 1 1 d D
H43A H 0.9564 -0.0536 -0.0675 0.135 Uiso 1 1 calc R
C44 C 0.753(2) 0.0016(9) 0.0408(10) 0.136(7) Uani 1 1 d DU
H44A H 0.6692 0.0055 0.0648 0.163 Uiso 1 1 calc R
C45 C 0.862(2) 0.0298(12) 0.0696(13) 0.151(8) Uani 1 1 d DU
H45A H 0.8677 0.0589 0.1098 0.181 Uiso 1 1 calc R
C46 C 1.117(2) 0.0095(9) 0.0403(9) 0.114(5) Uani 1 1 d U
H46A H 1.1494 0.0501 0.0319 0.137 Uiso 1 1 calc R
H46B H 1.1634 -0.0170 0.0032 0.137 Uiso 1 1 calc R
C47 C 1.148(2) -0.0107(8) 0.1310(9) 0.099(4) Uani 1 1 d U
H47A H 1.1091 0.0168 0.1705 0.119 Uiso 1 1 calc R
C48 C 1.1071(19) -0.0757(8) 0.1447(11) 0.117(5) Uani 1 1 d U
H48A H 1.0256 -0.0859 0.1128 0.140 Uiso 1 1 calc R
H48B H 1.0902 -0.0830 0.2014 0.140 Uiso 1 1 calc R
C49 C 1.229(2) -0.1121(9) 0.1175(14) 0.144(6) Uani 1 1 d U
H49A H 1.2278 -0.1162 0.0590 0.172 Uiso 1 1 calc R
H49B H 1.2295 -0.1518 0.1416 0.172 Uiso 1 1 calc R
C50 C 1.355(2) -0.0758(9) 0.1474(15) 0.154(7) Uani 1 1 d U
H50A H 1.3793 -0.0848 0.2034 0.184 Uiso 1 1 calc R
H50B H 1.4331 -0.0828 0.1141 0.184 Uiso 1 1 calc R
C51 C 1.383(2) 0.0342(8) 0.1537(12) 0.105(6) Uani 1 1 d .
C52 C 1.3936(14) 0.1434(6) 0.1610(6) 0.083(4) Uani 1 1 d D
C53 C 1.4474(19) 0.1447(8) 0.2487(9) 0.121(6) Uani 1 1 d D
H53A H 1.3725 0.1405 0.2844 0.182 Uiso 1 1 calc R
H53B H 1.4929 0.1822 0.2592 0.182 Uiso 1 1 calc R
H53C H 1.5106 0.1123 0.2576 0.182 Uiso 1 1 calc R
C54 C 1.5083(18) 0.1483(9) 0.1007(10) 0.128(7) Uani 1 1 d D
H54A H 1.4696 0.1504 0.0467 0.192 Uiso 1 1 calc R
H54B H 1.5663 0.1137 0.1056 0.192 Uiso 1 1 calc R
H54C H 1.5610 0.1838 0.1120 0.192 Uiso 1 1 calc R
C55 C 1.2832(16) 0.1913(7) 0.1503(11) 0.120(6) Uani 1 1 d D
H55A H 1.2493 0.1913 0.0951 0.180 Uiso 1 1 calc R
H55B H 1.3212 0.2300 0.1633 0.180 Uiso 1 1 calc R
H55C H 1.2096 0.1829 0.1856 0.180 Uiso 1 1 calc R
O7 O 0.0699(10) 0.3103(5) -0.5082(5) 0.098(3) Uani 1 1 d .
O8 O -0.0888(9) 0.3681(5) -0.4489(4) 0.078(2) Uani 1 1 d .
O9 O 0.0506(10) 0.3470(5) 0.1627(5) 0.081(3) Uani 1 1 d .
O10 O -0.1186(9) 0.2842(4) 0.1906(5) 0.072(2) Uani 1 1 d .
O11 O 0.4640(10) -0.0390(5) -0.0897(5) 0.086(3) Uani 1 1 d .
O12 O 0.3853(10) -0.0658(4) -0.2134(5) 0.080(3) Uani 1 1 d .
C22 C -0.0039(14) 0.3227(6) -0.4499(7) 0.067(3) Uani 1 1 d .
C23 C 0.0040(13) 0.2849(6) -0.3754(7) 0.063(3) Uani 1 1 d .
C24 C -0.0722(12) 0.2981(6) -0.3064(6) 0.063(3) Uani 1 1 d .
H24A H -0.1322 0.3305 -0.3067 0.075 Uiso 1 1 calc R
C25 C -0.0559(13) 0.2618(6) -0.2373(7) 0.062(3) Uani 1 1 d .
H25A H -0.1081 0.2699 -0.1925 0.074 Uiso 1 1 calc R
C26 C 0.0347(12) 0.2144(6) -0.2335(7) 0.066(3) Uani 1 1 d .
C27 C 0.1076(13) 0.1994(7) -0.3025(7) 0.072(4) Uani 1 1 d .
H27A H 0.1666 0.1666 -0.3018 0.087 Uiso 1 1 calc R
C28 C 0.0902(14) 0.2344(7) -0.3726(7) 0.076(4) Uani 1 1 d .
H28A H 0.1372 0.2240 -0.4186 0.091 Uiso 1 1 calc R
C29 C -0.0281(14) 0.3029(7) 0.1455(7) 0.068(3) Uani 1 1 d .
C30 C -0.0106(11) 0.2710(6) 0.0622(6) 0.056(3) Uani 1 1 d .
C31 C 0.0729(13) 0.2960(7) 0.0070(7) 0.074(4) Uani 1 1 d .
H31A H 0.1185 0.3316 0.0190 0.089 Uiso 1 1 calc R
C32 C 0.0905(14) 0.2678(6) -0.0682(7) 0.070(4) Uani 1 1 d .
H32A H 0.1413 0.2864 -0.1076 0.084 Uiso 1 1 calc R
C33 C 0.0324(12) 0.2127(6) -0.0833(6) 0.061(3) Uani 1 1 d .
C34 C -0.0564(13) 0.1878(7) -0.0254(7) 0.070(3) Uani 1 1 d .
H34A H -0.1006 0.1516 -0.0364 0.085 Uiso 1 1 calc R
C35 C -0.0769(12) 0.2165(6) 0.0458(6) 0.064(3) Uani 1 1 d .
H35A H -0.1347 0.2000 0.0834 0.077 Uiso 1 1 calc R
C36 C 0.3849(13) -0.0295(6) -0.1527(8) 0.069(3) Uani 1 1 d .
C37 C 0.2941(14) 0.0244(5) -0.1530(6) 0.063(3) Uani 1 1 d .
C38 C 0.1768(15) 0.0260(8) -0.2027(8) 0.085(4) Uani 1 1 d .
H38A H 0.1544 -0.0065 -0.2358 0.103 Uiso 1 1 calc R
C39 C 0.0932(15) 0.0766(7) -0.2027(8) 0.082(4) Uani 1 1 d .
H39A H 0.0116 0.0764 -0.2331 0.099 Uiso 1 1 calc R
C40 C 0.1308(13) 0.1284(5) -0.1570(6) 0.061(3) Uani 1 1 d .
C41 C 0.2524(13) 0.1249(5) -0.1080(7) 0.064(3) Uani 1 1 d .
H41A H 0.2802 0.1580 -0.0772 0.077 Uiso 1 1 calc R
C42 C 0.3308(13) 0.0723(6) -0.1054(7) 0.069(3) Uani 1 1 d .
H42A H 0.4079 0.0699 -0.0712 0.083 Uiso 1 1 calc R
N2 N 0.0488(10) 0.1811(5) -0.1596(5) 0.066(3) Uani 1 1 d .
C57 C -0.3489(16) 0.4980(7) 0.4229(9) 0.096(5) Uani 1 1 d D
H57A H -0.3324 0.5021 0.3680 0.115 Uiso 1 1 calc R
N7 N -0.4437(11) 0.5057(5) 0.5390(7) 0.075(3) Uani 1 1 d D
N8 N -0.7764(14) 0.4833(6) 0.6439(7) 0.091(4) Uani 1 1 d .
O15 O -0.9583(16) 0.5196(6) 0.7120(8) 0.131(5) Uani 1 1 d .
O16 O -0.8365(12) 0.5791(5) 0.6245(6) 0.104(4) Uani 1 1 d .
C58 C -0.460(2) 0.5232(8) 0.4604(8) 0.103(5) Uani 1 1 d D
H58A H -0.5300 0.5466 0.4372 0.123 Uiso 1 1 calc R
N6 N -0.2663(11) 0.4666(5) 0.4755(6) 0.080(3) Uani 1 1 d D
C56 C -0.3273(13) 0.4729(7) 0.5473(8) 0.092(4) Uani 1 1 d D
H56A H -0.2940 0.4569 0.5959 0.111 Uiso 1 1 calc R
C59 C -0.5487(17) 0.5129(8) 0.6011(8) 0.092(5) Uani 1 1 d .
H59A H -0.5616 0.5553 0.6116 0.111 Uiso 1 1 calc R
H59B H -0.5160 0.4944 0.6512 0.111 Uiso 1 1 calc R
C60 C -0.6864(15) 0.4850(7) 0.5755(9) 0.083(4) Uani 1 1 d .
H60A H -0.7288 0.5071 0.5300 0.100 Uiso 1 1 calc R
C61 C -0.6702(14) 0.4181(8) 0.5546(9) 0.093(4) Uani 1 1 d .
H61A H -0.7405 0.4055 0.5156 0.112 Uiso 1 1 calc R
H61B H -0.5814 0.4105 0.5322 0.112 Uiso 1 1 calc R
C62 C -0.6841(19) 0.3858(8) 0.6321(11) 0.118(6) Uani 1 1 d .
H62A H -0.5983 0.3855 0.6630 0.141 Uiso 1 1 calc R
H62B H -0.7136 0.3447 0.6229 0.141 Uiso 1 1 calc R
C63 C -0.796(2) 0.4227(8) 0.6775(10) 0.119(6) Uani 1 1 d .
H63A H -0.8874 0.4076 0.6649 0.143 Uiso 1 1 calc R
H63B H -0.7798 0.4220 0.7356 0.143 Uiso 1 1 calc R
C64 C -0.863(2) 0.5259(9) 0.6617(11) 0.102(5) Uani 1 1 d .
C65 C -0.9178(16) 0.6336(7) 0.6421(8) 0.105(5) Uani 1 1 d D
C66 C -0.912(2) 0.6490(9) 0.7319(8) 0.136(8) Uani 1 1 d D
H66A H -0.9616 0.6195 0.7613 0.204 Uiso 1 1 calc R
H66B H -0.9513 0.6878 0.7400 0.204 Uiso 1 1 calc R
H66C H -0.8181 0.6493 0.7512 0.204 Uiso 1 1 calc R
C67 C -0.843(2) 0.6831(8) 0.5978(11) 0.147(8) Uani 1 1 d D
H67A H -0.7533 0.6884 0.6224 0.221 Uiso 1 1 calc R
H67B H -0.8930 0.7199 0.6012 0.221 Uiso 1 1 calc R
H67C H -0.8342 0.6721 0.5420 0.221 Uiso 1 1 calc R
C68 C -1.0650(19) 0.6248(10) 0.6118(10) 0.128(7) Uani 1 1 d D
H68A H -1.1086 0.5954 0.6447 0.193 Uiso 1 1 calc R
H68B H -1.0659 0.6114 0.5566 0.193 Uiso 1 1 calc R
H68C H -1.1133 0.6622 0.6150 0.193 Uiso 1 1 calc R

loop_
_atom_site_aniso_label
_atom_site_aniso_U_11
_atom_site_aniso_U_22
_atom_site_aniso_U_33
_atom_site_aniso_U_23
_atom_site_aniso_U_13
_atom_site_aniso_U_12
Zn1 0.0696(9) 0.0622(9) 0.0562(7) 0.0016(7) 0.0011(6) -0.0016(8)
Zn2 0.0765(9) 0.0647(9) 0.0541(7) 0.0015(7) -0.0055(6) -0.0024(9)
Zn3 0.0746(9) 0.0631(9) 0.0591(7) -0.0073(7) 0.0017(6) -0.0029(8)
Zn4 0.0781(10) 0.0690(10) 0.0570(7) -0.0076(8) -0.0057(7) 0.0031(9)
O1W 0.077(6) 0.069(6) 0.061(5) 0.001(4) -0.002(4) -0.002(5)
O2W 0.086(6) 0.068(6) 0.064(5) -0.011(4) -0.007(4) -0.002(5)
O4W 0.059(5) 0.105(8) 0.058(4) -0.017(4) 0.003(3) -0.004(5)
O3W 0.067(5) 0.095(7) 0.054(4) -0.016(4) -0.005(4) -0.011(4)
O1 0.097(6) 0.063(6) 0.059(4) 0.015(5) -0.001(4) 0.004(6)
O2 0.137(10) 0.167(12) 0.046(5) 0.028(6) -0.021(5) -0.048(8)
O3 0.075(6) 0.124(9) 0.056(5) 0.011(5) -0.013(4) -0.014(6)
O4 0.078(6) 0.068(7) 0.074(5) -0.004(4) -0.006(4) 0.024(5)
O5 0.085(6) 0.082(7) 0.053(4) -0.004(4) -0.004(4) -0.010(5)
O6 0.092(7) 0.074(7) 0.065(5) -0.017(4) 0.009(4) -0.014(5)
C1 0.097(12) 0.066(10) 0.081(9) 0.013(7) 0.018(8) -0.006(8)
C2 0.065(8) 0.058(8) 0.047(6) 0.001(5) 0.008(5) -0.004(6)
C3 0.066(8) 0.075(9) 0.051(6) -0.007(6) -0.009(6) -0.008(7)
C4 0.086(10) 0.071(9) 0.046(6) 0.014(6) -0.015(6) -0.016(7)
C5 0.077(9) 0.055(9) 0.051(6) 0.002(5) -0.006(6) -0.002(7)
C6 0.082(10) 0.092(12) 0.062(7) -0.006(7) 0.001(7) -0.003(8)
C7 0.086(10) 0.093(11) 0.046(6) 0.001(6) -0.014(6) -0.009(8)
C8 0.084(10) 0.059(9) 0.061(7) 0.011(6) -0.021(7) -0.013(7)
C9 0.073(8) 0.052(8) 0.043(6) -0.001(5) 0.001(5) -0.010(6)
C10 0.070(8) 0.064(9) 0.056(6) -0.001(6) -0.010(6) -0.002(7)
C11 0.064(8) 0.080(10) 0.056(7) 0.012(6) -0.008(6) 0.006(7)
C12 0.065(8) 0.054(9) 0.072(7) -0.007(6) -0.002(6) -0.005(6)
C13 0.075(9) 0.068(9) 0.061(7) 0.006(6) -0.007(6) 0.002(7)
C14 0.063(8) 0.096(11) 0.049(6) -0.004(6) -0.012(5) 0.018(7)
C15 0.057(8) 0.070(10) 0.070(8) 0.004(7) -0.007(6) -0.002(7)
C16 0.063(8) 0.060(9) 0.068(7) -0.008(6) -0.004(6) 0.009(7)
C17 0.072(9) 0.063(9) 0.067(7) -0.003(6) 0.001(6) -0.007(7)
C18 0.070(9) 0.067(10) 0.062(7) 0.003(6) 0.000(6) -0.013(7)
C19 0.073(9) 0.061(9) 0.057(7) 0.001(6) -0.001(6) 0.001(7)
C20 0.072(9) 0.044(8) 0.074(8) -0.003(6) -0.004(7) -0.004(6)
C21 0.079(9) 0.075(10) 0.055(7) 0.008(6) 0.005(6) 0.012(7)
N1 0.093(8) 0.058(7) 0.046(5) 0.000(4) 0.001(5) -0.012(6)
N3 0.091(9) 0.068(8) 0.080(7) 0.003(6) 0.001(6) -0.017(6)
N4 0.111(12) 0.116(13) 0.098(10) -0.008(8) -0.027(9) -0.043(10)
N5 0.109(12) 0.083(11) 0.150(12) 0.003(9) 0.037(9) -0.002(9)
O13 0.113(11) 0.106(11) 0.201(14) 0.004(9) -0.002(10) 0.008(8)
O14 0.085(7) 0.072(8) 0.113(7) -0.004(6) -0.019(6) -0.002(6)
C43 0.109(15) 0.114(16) 0.115(13) -0.026(11) 0.015(11) -0.019(12)
C44 0.144(17) 0.160(18) 0.102(11) -0.045(11) -0.018(11) -0.024(13)
C45 0.166(19) 0.162(19) 0.123(14) -0.045(13) -0.005(14) 0.007(15)
C46 0.147(14) 0.121(13) 0.075(8) -0.002(8) 0.009(9) -0.030(11)
C47 0.129(12) 0.082(10) 0.086(8) -0.003(7) -0.013(8) -0.014(9)
C48 0.129(12) 0.090(11) 0.131(10) 0.013(9) 0.004(9) -0.022(9)
C49 0.154(15) 0.086(12) 0.193(14) 0.008(10) 0.028(12) -0.015(10)
C50 0.179(17) 0.070(14) 0.212(17) -0.002(12) 0.016(14) 0.003(12)
C51 0.079(13) 0.069(13) 0.168(17) -0.027(11) 0.024(11) -0.021(10)
C52 0.126(13) 0.060(10) 0.060(8) 0.000(6) -0.021(8) -0.004(9)
C53 0.132(16) 0.090(14) 0.140(15) 0.001(11) -0.029(12) -0.007(11)
C54 0.151(17) 0.120(16) 0.115(13) -0.019(11) 0.029(12) -0.061(13)
C55 0.132(15) 0.063(11) 0.162(16) 0.012(10) -0.057(12) -0.016(11)
O7 0.094(8) 0.141(10) 0.059(5) 0.017(5) 0.013(5) 0.023(7)
O8 0.093(6) 0.084(7) 0.057(4) 0.005(5) -0.005(4) -0.001(6)
O9 0.097(7) 0.075(7) 0.070(5) -0.008(5) 0.000(4) -0.021(6)
O10 0.064(6) 0.093(7) 0.060(5) -0.007(4) -0.003(4) -0.001(5)
O11 0.096(7) 0.092(8) 0.069(5) -0.026(5) -0.001(5) 0.005(6)
O12 0.103(7) 0.064(7) 0.072(5) -0.009(4) -0.022(5) 0.017(5)
C22 0.073(9) 0.068(10) 0.059(7) 0.010(6) -0.015(7) -0.003(7)
C23 0.076(9) 0.051(8) 0.062(7) 0.000(6) -0.014(6) -0.010(6)
C24 0.070(8) 0.065(9) 0.053(6) -0.017(6) 0.004(6) -0.007(6)
C25 0.064(8) 0.069(9) 0.053(6) 0.002(6) 0.008(6) 0.004(7)
C26 0.062(8) 0.073(10) 0.062(7) 0.001(6) -0.023(6) 0.001(7)
C27 0.071(9) 0.086(11) 0.060(7) -0.004(7) 0.001(6) 0.008(7)
C28 0.076(10) 0.103(12) 0.049(6) -0.013(7) -0.004(6) 0.014(8)
C29 0.053(8) 0.083(11) 0.068(7) 0.006(7) 0.002(6) 0.022(7)
C30 0.042(7) 0.081(10) 0.046(6) 0.002(6) -0.002(5) 0.017(6)
C31 0.077(9) 0.070(10) 0.076(8) -0.006(7) -0.002(7) -0.001(7)
C32 0.096(10) 0.058(9) 0.056(7) -0.003(6) 0.006(6) 0.013(7)
C33 0.068(8) 0.069(9) 0.046(6) -0.004(6) -0.006(5) 0.003(7)
C34 0.063(8) 0.070(9) 0.078(8) 0.002(7) -0.015(7) 0.002(7)
C35 0.067(8) 0.082(10) 0.043(6) 0.005(6) 0.001(5) -0.014(7)
C36 0.063(9) 0.071(10) 0.071(8) -0.014(7) -0.010(6) 0.003(7)
C37 0.097(10) 0.038(7) 0.052(6) -0.008(5) -0.003(6) 0.002(6)
C38 0.092(11) 0.096(12) 0.067(8) -0.024(8) -0.028(8) 0.013(9)
C39 0.086(11) 0.089(12) 0.071(8) -0.017(8) -0.018(7) -0.002(9)
C40 0.078(9) 0.052(8) 0.052(6) -0.002(5) -0.008(6) 0.002(6)
C41 0.076(9) 0.041(8) 0.075(8) -0.009(6) -0.003(7) 0.005(6)
C42 0.062(8) 0.077(10) 0.067(7) -0.002(7) -0.013(6) 0.004(7)
N2 0.074(7) 0.078(8) 0.045(5) -0.010(5) -0.005(5) 0.007(6)
C57 0.089(12) 0.112(14) 0.087(10) 0.026(9) 0.002(9) 0.027(10)
N7 0.072(8) 0.057(8) 0.098(8) -0.004(6) 0.023(6) 0.020(6)
N8 0.097(10) 0.077(10) 0.097(8) 0.012(7) 0.003(7) 0.010(7)
O15 0.169(13) 0.088(9) 0.138(10) 0.003(7) 0.040(10) 0.020(8)
O16 0.135(10) 0.073(8) 0.104(7) 0.004(6) 0.025(7) 0.025(7)
C58 0.133(16) 0.093(13) 0.082(10) 0.036(9) 0.002(10) 0.015(11)
N6 0.089(8) 0.080(9) 0.070(6) 0.011(6) -0.009(6) -0.003(6)
C56 0.122(14) 0.070(11) 0.085(10) -0.012(8) 0.005(9) 0.009(10)
C59 0.114(14) 0.086(12) 0.075(9) 0.007(8) -0.016(9) -0.014(10)
C60 0.077(10) 0.068(11) 0.104(10) 0.009(8) 0.000(8) 0.007(8)
C61 0.078(10) 0.075(11) 0.127(11) 0.013(10) 0.012(8) 0.021(9)
C62 0.127(15) 0.086(14) 0.137(14) 0.006(11) -0.033(12) 0.009(11)
C63 0.184(18) 0.056(12) 0.116(12) 0.009(9) -0.011(12) 0.014(12)
C64 0.111(14) 0.088(15) 0.109(12) 0.010(10) 0.038(11) 0.025(11)
C65 0.126(16) 0.083(13) 0.107(12) 0.002(9) 0.027(11) 0.035(11)
C66 0.22(2) 0.106(16) 0.084(11) -0.018(10) 0.004(12) 0.061(15)
C67 0.22(2) 0.084(15) 0.147(16) 0.039(12) 0.081(15) 0.045(14)
C68 0.144(18) 0.140(18) 0.100(12) -0.013(11) -0.023(12) 0.026(14)

loop_
_atom_type_symbol
_atom_type_description
_atom_type_scat_dispersion_real
_atom_type_scat_dispersion_imag
_atom_type_scat_source
C C 0.0033 0.0016 'International Tables Vol C Tables 4.2.6.8 and 6.1.1.4'
H H 0.0000 0.0000 'International Tables Vol C Tables 4.2.6.8 and 6.1.1.4'
N N 0.0061 0.0033 'International Tables Vol C Tables 4.2.6.8 and 6.1.1.4'
O O 0.0106 0.0060 'International Tables Vol C Tables 4.2.6.8 and 6.1.1.4'
Zn Zn 0.2839 1.4301 'International Tables Vol C Tables 4.2.6.8 and 6.1.1.4'

loop_
_geom_angle_atom_site_label_1
_geom_angle_atom_site_label_2
_geom_angle_atom_site_label_3
_geom_angle
_geom_angle_site_symmetry_1
_geom_angle_site_symmetry_3
O4W Zn1 O8 119.8(4) . 1_556
O4W Zn1 O5 102.9(3) . .
O8 Zn1 O5 118.6(4) 1_556 .
O4W Zn1 N6 107.6(4) . .
O8 Zn1 N6 99.8(4) 1_556 .
O5 Zn1 N6 107.2(4) . .
O3W Zn2 O1 121.0(4) . 1_545
O3W Zn2 O11 102.6(3) . .
O1 Zn2 O11 113.8(4) 1_545 .
O3W Zn2 N3 114.6(4) . .
O1 Zn2 N3 99.4(4) 1_545 .
O11 Zn2 N3 104.6(5) . .
O4W Zn3 O6 100.7(4) . .
O4W Zn3 O9 144.0(4) . .
O6 Zn3 O9 93.5(4) . .
O4W Zn3 O2W 105.2(4) . .
O6 Zn3 O2W 103.8(4) . .
O9 Zn3 O2W 103.1(4) . .
O4W Zn3 O10 97.4(3) . .
O6 Zn3 O10 150.6(3) . .
O9 Zn3 O10 59.0(3) . .
O2W Zn3 O10 93.3(3) . .
O4W Zn3 C29 123.6(4) . .
O6 Zn3 C29 123.5(4) . .
O9 Zn3 C29 30.1(4) . .
O2W Zn3 C29 96.9(4) . .
O10 Zn3 C29 29.0(4) . .
O3W Zn4 O12 100.5(4) . .
O3W Zn4 O1W 107.6(3) . .
O12 Zn4 O1W 102.1(4) . .
O3W Zn4 O4 140.3(3) . 1_544
O12 Zn4 O4 100.5(3) . 1_544
O1W Zn4 O4 100.4(3) . 1_544
O3W Zn4 O3 92.7(3) . 1_544
O12 Zn4 O3 155.8(3) . 1_544
O1W Zn4 O3 93.0(3) . 1_544
O4 Zn4 O3 57.7(3) 1_544 1_544
O3W Zn4 C8 117.6(4) . 1_544
O12 Zn4 C8 129.9(4) . 1_544
O1W Zn4 C8 96.3(4) . 1_544
O4 Zn4 C8 29.8(3) 1_544 1_544
O3 Zn4 C8 27.9(3) 1_544 1_544
Zn3 O4W Zn1 115.9(4) . .
Zn2 O3W Zn4 114.3(4) . .
C1 O1 Zn2 118.7(8) . 1_565
C8 O3 Zn4 86.8(8) . 1_566
C8 O4 Zn4 94.9(7) . 1_566
C15 O5 Zn1 130.7(8) . .
C15 O6 Zn3 131.6(8) . .
O1 C1 O2 125.2(13) . .
O1 C1 C2 118.1(13) . .
O2 C1 C2 116.8(13) . .
C7 C2 C3 119.8(10) . .
C7 C2 C1 119.6(11) . .
C3 C2 C1 120.5(12) . .
C2 C3 C4 118.4(12) . .
C2 C3 H3A 120.8 . .
C4 C3 H3A 120.8 . .
C5 C4 C3 122.8(11) . .
C5 C4 H4A 118.6 . .
C3 C4 H4A 118.6 . .
C4 C5 C6 119.7(11) . .
C4 C5 N1 119.2(10) . .
C6 C5 N1 121.1(12) . .
C5 C6 C7 117.9(13) . .
C5 C6 H6A 121.1 . .
C7 C6 H6A 121.1 . .
C2 C7 C6 121.3(11) . .
C2 C7 H7A 119.3 . .
C6 C7 H7A 119.3 . .
O3 C8 O4 120.4(12) . .
O3 C8 C9 126.4(14) . .
O4 C8 C9 113.0(11) . .
O3 C8 Zn4 65.2(7) . 1_566
O4 C8 Zn4 55.3(6) . 1_566
C9 C8 Zn4 165.4(10) . 1_566
C10 C9 C14 119.2(10) . .
C10 C9 C8 120.8(12) . .
C14 C9 C8 120.0(11) . .
C9 C10 C11 121.1(12) . .
C9 C10 H10A 119.4 . .
C11 C10 H10A 119.4 . .
C12 C11 C10 120.1(11) . .
C12 C11 H11A 119.9 . .
C10 C11 H11A 119.9 . .
C11 C12 N1 122.2(11) . .
C11 C12 C13 119.2(11) . .
N1 C12 C13 118.6(12) . .
C14 C13 C12 119.5(12) . .
C14 C13 H13A 120.3 . .
C12 C13 H13A 120.3 . .
C9 C14 C13 120.8(11) . .
C9 C14 H14A 119.6 . .
C13 C14 H14A 119.6 . .
O6 C15 O5 125.6(12) . .
O6 C15 C16 118.2(11) . .
O5 C15 C16 116.2(11) . .
C21 C16 C17 117.9(12) . .
C21 C16 C15 119.5(11) . .
C17 C16 C15 122.5(11) . .
C18 C17 C16 120.5(12) . .
C18 C17 H17A 119.7 . .
C16 C17 H17A 119.7 . .
C17 C18 C19 120.6(12) . .
C17 C18 H18A 119.7 . .
C19 C18 H18A 119.7 . .
C20 C19 C18 119.0(12) . .
C20 C19 N1 120.3(11) . .
C18 C19 N1 120.5(11) . .
C19 C20 C21 121.0(12) . .
C19 C20 H20A 119.5 . .
C21 C20 H20A 119.5 . .
C20 C21 C16 120.9(11) . .
C20 C21 H21A 119.6 . .
C16 C21 H21A 119.6 . .
C12 N1 C19 116.9(9) . .
C12 N1 C5 117.4(10) . .
C19 N1 C5 121.9(9) . .
C43 N3 C44 99.5(14) . .
C43 N3 Zn2 133.7(10) . .
C44 N3 Zn2 123.4(12) . .
C45 N4 C43 109.0(16) . .
C45 N4 C46 129.4(16) . .
C43 N4 C46 120.9(16) . .
C51 N5 C50 121.6(18) . .
C51 N5 C47 123.1(15) . .
C50 N5 C47 113.5(15) . .
C51 O14 C52 118.7(12) . .
N3 C43 N4 111.0(14) . .
N3 C43 H43A 124.5 . .
N4 C43 H43A 124.5 . .
C45 C44 N3 117.5(18) . .
C45 C44 H44A 121.3 . .
N3 C44 H44A 121.3 . .
C44 C45 N4 102.3(19) . .
C44 C45 H45A 128.9 . .
N4 C45 H45A 128.9 . .
N4 C46 C47 106.8(13) . .
N4 C46 H46A 110.4 . .
C47 C46 H46A 110.4 . .
N4 C46 H46B 110.4 . .
C47 C46 H46B 110.4 . .
H46A C46 H46B 108.6 . .
N5 C47 C48 101.8(14) . .
N5 C47 C46 104.3(14) . .
C48 C47 C46 111.6(14) . .
N5 C47 H47A 112.8 . .
C48 C47 H47A 112.8 . .
C46 C47 H47A 112.8 . .
C47 C48 C49 104.5(14) . .
C47 C48 H48A 110.8 . .
C49 C48 H48A 110.8 . .
C47 C48 H48B 110.8 . .
C49 C48 H48B 110.8 . .
H48A C48 H48B 108.9 . .
C48 C49 C50 104.5(17) . .
C48 C49 H49A 110.9 . .
C50 C49 H49A 110.9 . .
C48 C49 H49B 110.9 . .
C50 C49 H49B 110.9 . .
H49A C49 H49B 108.9 . .
N5 C50 C49 100.7(18) . .
N5 C50 H50A 111.6 . .
C49 C50 H50A 111.6 . .
N5 C50 H50B 111.6 . .
C49 C50 H50B 111.6 . .
H50A C50 H50B 109.4 . .
O13 C51 O14 126.8(15) . .
O13 C51 N5 119.4(19) . .
O14 C51 N5 113.5(17) . .
O14 C52 C55 102.6(11) . .
O14 C52 C53 107.7(11) . .
C55 C52 C53 108.7(12) . .
O14 C52 C54 111.1(11) . .
C55 C52 C54 114.0(14) . .
C53 C52 C54 112.2(13) . .
C52 C53 H53A 109.5 . .
C52 C53 H53B 109.5 . .
H53A C53 H53B 109.5 . .
C52 C53 H53C 109.5 . .
H53A C53 H53C 109.5 . .
H53B C53 H53C 109.5 . .
C52 C54 H54A 109.5 . .
C52 C54 H54B 109.5 . .
H54A C54 H54B 109.5 . .
C52 C54 H54C 109.5 . .
H54A C54 H54C 109.5 . .
H54B C54 H54C 109.5 . .
C52 C55 H55A 109.5 . .
C52 C55 H55B 109.5 . .
H55A C55 H55B 109.5 . .
C52 C55 H55C 109.5 . .
H55A C55 H55C 109.5 . .
H55B C55 H55C 109.5 . .
C22 O8 Zn1 115.4(7) . 1_554
C29 O9 Zn3 96.9(7) . .
C29 O10 Zn3 79.3(8) . .
C36 O11 Zn2 134.3(8) . .
C36 O12 Zn4 133.4(8) . .
O7 C22 O8 124.1(11) . .
O7 C22 C23 119.6(13) . .
O8 C22 C23 116.4(12) . .
C28 C23 C24 118.1(11) . .
C28 C23 C22 119.7(12) . .
C24 C23 C22 122.1(13) . .
C25 C24 C23 119.1(12) . .
C25 C24 H24A 120.5 . .
C23 C24 H24A 120.5 . .
C26 C25 C24 122.3(11) . .
C26 C25 H25A 118.8 . .
C24 C25 H25A 118.8 . .
C25 C26 C27 119.2(11) . .
C25 C26 N2 118.7(11) . .
C27 C26 N2 122.1(12) . .
C28 C27 C26 119.1(13) . .
C28 C27 H27A 120.5 . .
C26 C27 H27A 120.5 . .
C27 C28 C23 122.1(11) . .
C27 C28 H28A 119.0 . .
C23 C28 H28A 119.0 . .
O10 C29 O9 124.0(12) . .
O10 C29 C30 118.3(13) . .
O9 C29 C30 117.7(12) . .
O10 C29 Zn3 71.7(7) . .
O9 C29 Zn3 53.0(6) . .
C30 C29 Zn3 167.9(9) . .
C31 C30 C35 120.5(11) . .
C31 C30 C29 119.3(13) . .
C35 C30 C29 120.2(11) . .
C30 C31 C32 120.1(13) . .
C30 C31 H31A 120.0 . .
C32 C31 H31A 120.0 . .
C33 C32 C31 119.9(12) . .
C33 C32 H32A 120.0 . .
C31 C32 H32A 120.0 . .
C32 C33 C34 118.9(11) . .
C32 C33 N2 122.3(11) . .
C34 C33 N2 118.6(11) . .
C35 C34 C33 120.4(13) . .
C35 C34 H34A 119.8 . .
C33 C34 H34A 119.8 . .
C34 C35 C30 119.8(11) . .
C34 C35 H35A 120.1 . .
C30 C35 H35A 120.1 . .
O12 C36 O11 120.4(12) . .
O12 C36 C37 121.2(11) . .
O11 C36 C37 118.3(11) . .
C42 C37 C38 121.1(12) . .
C42 C37 C36 118.7(12) . .
C38 C37 C36 120.2(11) . .
C37 C38 C39 119.7(13) . .
C37 C38 H38A 120.1 . .
C39 C38 H38A 120.1 . .
C38 C39 C40 121.0(13) . .
C38 C39 H39A 119.5 . .
C40 C39 H39A 119.5 . .
C41 C40 C39 117.3(12) . .
C41 C40 N2 121.5(10) . .
C39 C40 N2 121.2(12) . .
C42 C41 C40 120.7(11) . .
C42 C41 H41A 119.7 . .
C40 C41 H41A 119.7 . .
C37 C42 C41 120.1(12) . .
C37 C42 H42A 119.9 . .
C41 C42 H42A 119.9 . .
C40 N2 C26 119.5(9) . .
C40 N2 C33 116.8(9) . .
C26 N2 C33 118.5(10) . .
N6 C57 C58 112.4(13) . .
N6 C57 H57A 123.8 . .
C58 C57 H57A 123.8 . .
C56 N7 C58 109.0(12) . .
C56 N7 C59 125.9(12) . .
C58 N7 C59 124.3(13) . .
C64 N8 C60 124.5(14) . .
C64 N8 C63 118.9(15) . .
C60 N8 C63 114.0(13) . .
C64 O16 C65 120.7(12) . .
N7 C58 C57 103.7(13) . .
N7 C58 H58A 128.2 . .
C57 C58 H58A 128.2 . .
C56 N6 C57 103.7(12) . .
C56 N6 Zn1 127.9(9) . .
C57 N6 Zn1 127.8(10) . .
N6 C56 N7 111.1(12) . .
N6 C56 H56A 124.4 . .
N7 C56 H56A 124.4 . .
N7 C59 C60 112.7(12) . .
N7 C59 H59A 109.0 . .
C60 C59 H59A 109.0 . .
N7 C59 H59B 109.0 . .
C60 C59 H59B 109.0 . .
H59A C59 H59B 107.8 . .
N8 C60 C59 110.2(13) . .
N8 C60 C61 102.5(12) . .
C59 C60 C61 111.1(12) . .
N8 C60 H60A 110.9 . .
C59 C60 H60A 110.9 . .
C61 C60 H60A 110.9 . .
C62 C61 C60 105.3(13) . .
C62 C61 H61A 110.7 . .
C60 C61 H61A 110.7 . .
C62 C61 H61B 110.7 . .
C60 C61 H61B 110.7 . .
H61A C61 H61B 108.8 . .
C61 C62 C63 104.0(13) . .
C61 C62 H62A 111.0 . .
C63 C62 H62A 111.0 . .
C61 C62 H62B 111.0 . .
C63 C62 H62B 111.0 . .
H62A C62 H62B 109.0 . .
N8 C63 C62 101.4(14) . .
N8 C63 H63A 111.5 . .
C62 C63 H63A 111.5 . .
N8 C63 H63B 111.5 . .
C62 C63 H63B 111.5 . .
H63A C63 H63B 109.3 . .
O15 C64 N8 123.9(18) . .
O15 C64 O16 122.9(16) . .
N8 C64 O16 113.1(15) . .
O16 C65 C66 111.7(12) . .
O16 C65 C68 109.7(13) . .
C66 C65 C68 111.0(14) . .
O16 C65 C67 103.2(12) . .
C66 C65 C67 107.5(14) . .
C68 C65 C67 113.6(16) . .
C65 C66 H66A 109.5 . .
C65 C66 H66B 109.5 . .
H66A C66 H66B 109.5 . .
C65 C66 H66C 109.5 . .
H66A C66 H66C 109.5 . .
H66B C66 H66C 109.5 . .
C65 C67 H67A 109.5 . .
C65 C67 H67B 109.5 . .
H67A C67 H67B 109.5 . .
C65 C67 H67C 109.5 . .
H67A C67 H67C 109.5 . .
H67B C67 H67C 109.5 . .
C65 C68 H68A 109.5 . .
C65 C68 H68B 109.5 . .
H68A C68 H68B 109.5 . .
C65 C68 H68C 109.5 . .
H68A C68 H68C 109.5 . .
H68B C68 H68C 109.5 . .

loop_
_geom_bond_atom_site_label_1
_geom_bond_atom_site_label_2
_geom_bond_distance
_geom_bond_site_symmetry_2
Zn1 O4W 1.936(8) .
Zn1 O8 1.962(8) 1_556
Zn1 O5 1.979(9) .
Zn1 N6 2.016(11) .
Zn2 O3W 1.928(7) .
Zn2 O1 1.963(8) 1_545
Zn2 O11 1.975(10) .
Zn2 N3 1.991(12) .
Zn3 O4W 1.930(7) .
Zn3 O6 2.005(9) .
Zn3 O9 2.029(8) .
Zn3 O2W 2.033(9) .
Zn3 O10 2.438(9) .
Zn3 C29 2.523(14) .
Zn4 O3W 1.943(8) .
Zn4 O12 2.010(9) .
Zn4 O1W 2.022(9) .
Zn4 O4 2.113(7) 1_544
Zn4 O3 2.330(8) 1_544
Zn4 C8 2.561(13) 1_544
O1 C1 1.253(16) .
O1 Zn2 1.963(8) 1_565
O2 C1 1.258(17) .
O3 C8 1.202(13) .
O3 Zn4 2.330(8) 1_566
O4 C8 1.279(15) .
O4 Zn4 2.113(7) 1_566
O5 C15 1.286(14) .
O6 C15 1.275(14) .
C1 C2 1.535(17) .
C2 C7 1.386(17) .
C2 C3 1.391(15) .
C3 C4 1.413(16) .
C3 H3A 0.9300 .
C4 C5 1.363(17) .
C4 H4A 0.9300 .
C5 C6 1.407(16) .
C5 N1 1.454(14) .
C6 C7 1.434(18) .
C6 H6A 0.9300 .
C7 H7A 0.9300 .
C8 C9 1.520(16) .
C8 Zn4 2.561(13) 1_566
C9 C10 1.394(16) .
C9 C14 1.396(17) .
C10 C11 1.405(16) .
C10 H10A 0.9300 .
C11 C12 1.400(17) .
C11 H11A 0.9300 .
C12 N1 1.420(14) .
C12 C13 1.423(16) .
C13 C14 1.414(16) .
C13 H13A 0.9300 .
C14 H14A 0.9300 .
C15 C16 1.500(18) .
C16 C21 1.414(17) .
C16 C17 1.421(16) .
C17 C18 1.392(17) .
C17 H17A 0.9300 .
C18 C19 1.426(17) .
C18 H18A 0.9300 .
C19 C20 1.375(16) .
C19 N1 1.442(16) .
C20 C21 1.407(17) .
C20 H20A 0.9300 .
C21 H21A 0.9300 .
N3 C43 1.352(10) .
N3 C44 1.364(11) .
N4 C45 1.348(12) .
N4 C43 1.360(10) .
N4 C46 1.53(2) .
N5 C51 1.36(2) .
N5 C50 1.47(2) .
N5 C47 1.52(2) .
O13 C51 1.31(2) .
O14 C51 1.35(2) .
O14 C52 1.483(17) .
C43 H43A 0.9300 .
C44 C45 1.31(3) .
C44 H44A 0.9300 .
C45 H45A 0.9300 .
C46 C47 1.58(2) .
C46 H46A 0.9700 .
C46 H46B 0.9700 .
C47 C48 1.52(2) .
C47 H47A 0.9800 .
C48 C49 1.52(2) .
C48 H48A 0.9700 .
C48 H48B 0.9700 .
C49 C50 1.54(3) .
C49 H49A 0.9700 .
C49 H49B 0.9700 .
C50 H50A 0.9700 .
C50 H50B 0.9700 .
C52 C55 1.526(10) .
C52 C53 1.527(10) .
C52 C54 1.528(10) .
C53 H53A 0.9600 .
C53 H53B 0.9600 .
C53 H53C 0.9600 .
C54 H54A 0.9600 .
C54 H54B 0.9600 .
C54 H54C 0.9600 .
C55 H55A 0.9600 .
C55 H55B 0.9600 .
C55 H55C 0.9600 .
O7 C22 1.253(15) .
O8 C22 1.310(15) .
O8 Zn1 1.962(8) 1_554
O9 C29 1.275(16) .
O10 C29 1.247(14) .
O11 C36 1.295(14) .
O12 C36 1.289(14) .
C22 C23 1.492(16) .
C23 C28 1.406(18) .
C23 C24 1.412(16) .
C24 C25 1.407(16) .
C24 H24A 0.9300 .
C25 C26 1.379(17) .
C25 H25A 0.9300 .
C26 C27 1.404(16) .
C26 N2 1.433(15) .
C27 C28 1.403(18) .
C27 H27A 0.9300 .
C28 H28A 0.9300 .
C29 C30 1.562(17) .
C30 C31 1.362(16) .
C30 C35 1.401(17) .
C31 C32 1.408(16) .
C31 H31A 0.9300 .
C32 C33 1.373(18) .
C32 H32A 0.9300 .
C33 C34 1.425(16) .
C33 N2 1.457(14) .
C34 C35 1.359(16) .
C34 H34A 0.9300 .
C35 H35A 0.9300 .
C36 C37 1.494(17) .
C37 C42 1.368(16) .
C37 C38 1.392(17) .
C38 C39 1.393(19) .
C38 H38A 0.9300 .
C39 C40 1.422(18) .
C39 H39A 0.9300 .
C40 C41 1.422(16) .
C40 N2 1.422(15) .
C41 C42 1.403(17) .
C41 H41A 0.9300 .
C42 H42A 0.9300 .
C57 N6 1.363(11) .
C57 C58 1.39(2) .
C57 H57A 0.9300 .
N7 C56 1.357(10) .
N7 C58 1.362(11) .
N7 C59 1.484(17) .
N8 C64 1.31(2) .
N8 C60 1.454(17) .
N8 C63 1.476(19) .
O15 C64 1.274(18) .
O16 C64 1.37(2) .
O16 C65 1.486(17) .
C58 H58A 0.9300 .
N6 C56 1.351(10) .
C56 H56A 0.9300 .
C59 C60 1.53(2) .
C59 H59A 0.9700 .
C59 H59B 0.9700 .
C60 C61 1.54(2) .
C60 H60A 0.9800 .
C61 C62 1.48(2) .
C61 H61A 0.9700 .
C61 H61B 0.9700 .
C62 C63 1.58(2) .
C62 H62A 0.9700 .
C62 H62B 0.9700 .
C63 H63A 0.9700 .
C63 H63B 0.9700 .
C65 C66 1.523(10) .
C65 C68 1.524(10) .
C65 C67 1.525(10) .
C66 H66A 0.9600 .
C66 H66B 0.9600 .
C66 H66C 0.9600 .
C67 H67A 0.9600 .
C67 H67B 0.9600 .
C67 H67C 0.9600 .
C68 H68A 0.9600 .
C68 H68B 0.9600 .
C68 H68C 0.9600 .
